data_4034067
loop_
_publ_author_name
'Yuan, Yu-Chao'
'Bruneau, Christian'
'Roisnel, Thierry'
'Gramage-Doria, Rafael'

_publ_section_title
;
 Site-Selective Ruthenium-Catalyzed C-H Bond Arylations with Boronic
 Acids: Exploiting Isoindolinones as a Weak Directing Group.
;
_journal_issue 20
_journal_name_full 'The Journal of organic chemistry'
_journal_page_first 12893
_journal_page_last 12903
_journal_paper_doi 10.1021/acs.joc.9b01563
_journal_volume 84
_journal_year 2019
_chemical_compound_source 'synthesis as described'
_chemical_formula_moiety 'C20 H14 Cl N O'
_chemical_formula_sum 'C20 H14 Cl N O'
_chemical_formula_weight 319.77
_space_group_crystal_system triclinic
_space_group_IT_number 2
_space_group_name_Hall '-P 1'
_space_group_name_H-M_alt 'P -1'
_atom_sites_solution_hydrogens geom
_atom_sites_solution_primary dual
_atom_sites_solution_secondary difmap
_cell_angle_alpha 100.538(4)
_cell_angle_beta 104.424(4)
_cell_angle_gamma 110.934(3)
_cell_formula_units_Z 2
_cell_length_a 8.1744(8)
_cell_length_b 10.4984(12)
_cell_length_c 11.0518(13)
_cell_measurement_reflns_used 9284
_cell_measurement_temperature 150
_cell_measurement_theta_max 27.5380
_cell_measurement_theta_min 2.4721
_cell_measurement_wavelength 0.71073
_cell_volume 818.25(16)
_computing_cell_refinement 'APEX3 (Bruker, 2015)'
_computing_data_collection 'SAINT (Bruker, 2014)'
_computing_data_reduction 'SAINT (Bruker, 2014)'
_computing_molecular_graphics 'SXGRAPH (L. Farrugia, 1999), Mercury (CSD, 2016)'
_computing_publication_material 'CRYSCALC (T. Roisnel, local program, 2019)'
_computing_structure_refinement 'SHELXL-2018_3 (Sheldrick, 2018)'
_computing_structure_solution 'SHELXT (G. Sheldrick, 2015)'
_diffrn_ambient_temperature 150
_diffrn_detector '(CMOS) PHOTON 100'
_diffrn_detector_area_resol_mean 10.4167
_diffrn_measured_fraction_theta_full 0.993
_diffrn_measured_fraction_theta_max 0.991
_diffrn_measurement_device_type 'D8 VENTURE Bruker AXS'
_diffrn_measurement_method 'rotation images'
_diffrn_radiation_monochromator 'multilayer monochromator'
_diffrn_radiation_probe x-ray
_diffrn_radiation_source 'Incoatec microfocus sealed tube'
_diffrn_radiation_type MoK\a
_diffrn_radiation_wavelength 0.71073
_diffrn_reflns_av_R_equivalents 0.0371
_diffrn_reflns_av_unetI/netI 0.0353
_diffrn_reflns_limit_h_max 10
_diffrn_reflns_limit_h_min -9
_diffrn_reflns_limit_k_max 13
_diffrn_reflns_limit_k_min -13
_diffrn_reflns_limit_l_max 14
_diffrn_reflns_limit_l_min -14
_diffrn_reflns_number 15450
_diffrn_reflns_theta_full 25.242
_diffrn_reflns_theta_max 27.554
_diffrn_reflns_theta_min 2.178
_diffrn_source_current 1.0
_diffrn_source_voltage 50.0
_exptl_absorpt_coefficient_mu 0.237
_exptl_absorpt_correction_T_max 0.929
_exptl_absorpt_correction_T_min 0.856
_exptl_absorpt_correction_type multi-scan
_exptl_absorpt_process_details
;
  [Sheldrick, G.M. (2014). SADABS Bruker AXS Inc., Madison, Wisconsin, USA]
;
_exptl_crystal_colour colourless
_exptl_crystal_density_diffrn 1.298
_exptl_crystal_description prism
_exptl_crystal_F_000 332
_exptl_crystal_size_max 0.580
_exptl_crystal_size_mid 0.440
_exptl_crystal_size_min 0.310
_refine_diff_density_max 0.359
_refine_diff_density_min -0.432
_refine_diff_density_rms 0.046
_refine_ls_extinction_coef 0.079(7)
_refine_ls_extinction_method 'SHELXL-2018_3 (Sheldrick 2018)'
_refine_ls_goodness_of_fit_ref 1.012
_refine_ls_hydrogen_treatment constr
_refine_ls_matrix_type full
_refine_ls_number_parameters 209
_refine_ls_number_reflns 3750
_refine_ls_number_restraints 0
_refine_ls_restrained_S_all 1.012
_refine_ls_R_factor_all 0.0399
_refine_ls_R_factor_gt 0.0351
_refine_ls_shift/su_max 0.000
_refine_ls_shift/su_mean 0.000
_refine_ls_structure_factor_coef Fsqd
_refine_ls_weighting_details 'w=1/[\s^2^(Fo^2^)+(0.0411P)^2^+0.3969P] where P=(Fo^2^+2Fc^2^)/3'
_refine_ls_weighting_scheme calc
_refine_ls_wR_factor_gt 0.0913
_refine_ls_wR_factor_ref 0.0959
_reflns_Friedel_coverage 0.000
_reflns_number_gt 3345
_reflns_number_total 3750
_reflns_threshold_expression >2sigma(I)
_cod_data_source_file jo9b01563_si_003.cif
_cod_data_source_block YYC57
_cod_original_cell_volume 818.24(16)
_cod_database_code 4034067

loop_
_space_group_symop_operation_xyz
'x, y, z'
'-x, -y, -z'

loop_
_atom_site_label
_atom_site_type_symbol
_atom_site_fract_x
_atom_site_fract_y
_atom_site_fract_z
_atom_site_U_iso_or_equiv
_atom_site_adp_type
_atom_site_occupancy
_atom_site_site_symmetry_order
_atom_site_calc_flag
_atom_site_refinement_flags_posn
_atom_site_refinement_flags_adp
C1 C 0.89662(17) 0.42091(13) 0.19242(12) 0.0218(3) Uani 1 1 d . .
C2 C 0.86716(18) 0.40229(13) 0.30741(12) 0.0225(3) Uani 1 1 d . .
H2 H 0.899144 0.336267 0.345049 0.027 Uiso 1 1 calc R U
C3 C 0.78963(17) 0.48290(14) 0.36589(12) 0.0219(3) Uani 1 1 d . .
H3 H 0.764909 0.469815 0.443376 0.026 Uiso 1 1 calc R U
C4 C 0.74726(16) 0.58285(13) 0.31300(11) 0.0184(2) Uani 1 1 d . .
C5 C 0.78378(16) 0.60492(12) 0.19893(11) 0.0177(2) Uani 1 1 d . .
C6 C 0.85553(17) 0.51950(13) 0.13781(11) 0.0208(2) Uani 1 1 d . .
H6 H 0.876251 0.529053 0.058431 0.025 Uiso 1 1 calc R U
C7 C 0.75126(16) 0.71529(12) 0.14172(11) 0.0177(2) Uani 1 1 d . .
C8 C 0.65434(17) 0.67846(13) 0.00761(11) 0.0215(3) Uani 1 1 d . .
H8 H 0.607300 0.582539 -0.045706 0.026 Uiso 1 1 calc R U
C9 C 0.62611(19) 0.78014(15) -0.04839(13) 0.0275(3) Uani 1 1 d . .
H9 H 0.558290 0.753473 -0.139221 0.033 Uiso 1 1 calc R U
C10 C 0.6972(2) 0.92113(15) 0.02861(14) 0.0295(3) Uani 1 1 d . .
H10 H 0.678241 0.991027 -0.009559 0.035 Uiso 1 1 calc R U
C11 C 0.7962(2) 0.95981(14) 0.16159(13) 0.0272(3) Uani 1 1 d . .
H11 H 0.846074 1.056444 0.213952 0.033 Uiso 1 1 calc R U
C12 C 0.82239(18) 0.85773(13) 0.21808(12) 0.0219(3) Uani 1 1 d . .
H12 H 0.889006 0.884706 0.309167 0.026 Uiso 1 1 calc R U
N13 N 0.66535(14) 0.66071(11) 0.37683(9) 0.0195(2) Uani 1 1 d . .
C14 C 0.47327(17) 0.64330(15) 0.31926(12) 0.0249(3) Uani 1 1 d . .
H14A H 0.382437 0.542681 0.296638 0.030 Uiso 1 1 calc R U
H14B H 0.457075 0.675366 0.240002 0.030 Uiso 1 1 calc R U
C15 C 0.45343(17) 0.73884(13) 0.42878(12) 0.0217(3) Uani 1 1 d . .
C16 C 0.30423(18) 0.77095(15) 0.43460(14) 0.0276(3) Uani 1 1 d . .
H16 H 0.190971 0.729501 0.362198 0.033 Uiso 1 1 calc R U
C17 C 0.32554(19) 0.86566(15) 0.54967(15) 0.0294(3) Uani 1 1 d . .
H17 H 0.225253 0.889280 0.555293 0.035 Uiso 1 1 calc R U
C18 C 0.4908(2) 0.92659(15) 0.65682(14) 0.0293(3) Uani 1 1 d . .
H18 H 0.501317 0.990615 0.734219 0.035 Uiso 1 1 calc R U
C19 C 0.64015(19) 0.89452(14) 0.65143(13) 0.0255(3) Uani 1 1 d . .
H19 H 0.753220 0.935218 0.723929 0.031 Uiso 1 1 calc R U
C20 C 0.61764(17) 0.80055(13) 0.53579(12) 0.0197(2) Uani 1 1 d . .
C21 C 0.75333(17) 0.75066(13) 0.50287(11) 0.0191(2) Uani 1 1 d . .
O22 O 0.91352(13) 0.78221(11) 0.57059(9) 0.0293(2) Uani 1 1 d . .
Cl1 Cl 0.99043(5) 0.31918(4) 0.11506(4) 0.03283(13) Uani 1 1 d . .

loop_
_atom_site_aniso_label
_atom_site_aniso_U_11
_atom_site_aniso_U_22
_atom_site_aniso_U_33
_atom_site_aniso_U_23
_atom_site_aniso_U_13
_atom_site_aniso_U_12
C1 0.0241(6) 0.0194(6) 0.0242(6) 0.0063(5) 0.0113(5) 0.0099(5)
C2 0.0243(6) 0.0221(6) 0.0242(6) 0.0107(5) 0.0086(5) 0.0110(5)
C3 0.0237(6) 0.0266(6) 0.0178(5) 0.0100(5) 0.0081(5) 0.0110(5)
C4 0.0172(5) 0.0212(6) 0.0158(5) 0.0045(4) 0.0049(4) 0.0080(5)
C5 0.0170(5) 0.0171(5) 0.0157(5) 0.0041(4) 0.0036(4) 0.0052(4)
C6 0.0254(6) 0.0193(6) 0.0183(5) 0.0059(4) 0.0103(5) 0.0082(5)
C7 0.0181(5) 0.0188(5) 0.0163(5) 0.0058(4) 0.0064(4) 0.0074(4)
C8 0.0231(6) 0.0186(6) 0.0166(5) 0.0033(4) 0.0041(4) 0.0048(5)
C9 0.0285(7) 0.0280(7) 0.0197(6) 0.0090(5) 0.0022(5) 0.0083(5)
C10 0.0351(7) 0.0252(6) 0.0305(7) 0.0138(5) 0.0084(6) 0.0147(6)
C11 0.0336(7) 0.0183(6) 0.0270(6) 0.0047(5) 0.0090(5) 0.0098(5)
C12 0.0239(6) 0.0206(6) 0.0172(5) 0.0036(4) 0.0050(4) 0.0075(5)
N13 0.0170(5) 0.0269(5) 0.0157(5) 0.0056(4) 0.0047(4) 0.0115(4)
C14 0.0174(6) 0.0339(7) 0.0221(6) 0.0066(5) 0.0035(5) 0.0127(5)
C15 0.0196(6) 0.0248(6) 0.0251(6) 0.0126(5) 0.0101(5) 0.0101(5)
C16 0.0193(6) 0.0336(7) 0.0362(7) 0.0167(6) 0.0114(5) 0.0138(5)
C17 0.0274(7) 0.0338(7) 0.0453(8) 0.0224(6) 0.0240(6) 0.0201(6)
C18 0.0363(7) 0.0315(7) 0.0336(7) 0.0135(6) 0.0228(6) 0.0201(6)
C19 0.0274(6) 0.0292(7) 0.0248(6) 0.0091(5) 0.0125(5) 0.0146(5)
C20 0.0189(5) 0.0242(6) 0.0221(6) 0.0114(5) 0.0102(5) 0.0115(5)
C21 0.0200(5) 0.0231(6) 0.0171(5) 0.0074(4) 0.0076(4) 0.0106(5)
O22 0.0211(5) 0.0407(6) 0.0222(4) -0.0001(4) 0.0013(4) 0.0175(4)
Cl1 0.0489(2) 0.02748(19) 0.0411(2) 0.01595(14) 0.02977(17) 0.02444(16)

loop_
_atom_type_symbol
_atom_type_description
_atom_type_scat_dispersion_real
_atom_type_scat_dispersion_imag
_atom_type_scat_source
C C 0.0033 0.0016 'International Tables Vol C Tables 4.2.6.8 and 6.1.1.4'
H H 0.0000 0.0000 'International Tables Vol C Tables 4.2.6.8 and 6.1.1.4'
Cl Cl 0.1484 0.1585 'International Tables Vol C Tables 4.2.6.8 and 6.1.1.4'
N N 0.0061 0.0033 'International Tables Vol C Tables 4.2.6.8 and 6.1.1.4'
O O 0.0106 0.0060 'International Tables Vol C Tables 4.2.6.8 and 6.1.1.4'

loop_
_geom_angle_atom_site_label_1
_geom_angle_atom_site_label_2
_geom_angle_atom_site_label_3
_geom_angle
C2 C1 C6 121.86(11)
C2 C1 Cl1 119.16(10)
C6 C1 Cl1 118.97(10)
C1 C2 C3 118.02(11)
C1 C2 H2 121.0
C3 C2 H2 121.0
C2 C3 C4 121.20(11)
C2 C3 H3 119.4
C4 C3 H3 119.4
C3 C4 C5 120.47(11)
C3 C4 N13 118.39(10)
C5 C4 N13 121.14(10)
C6 C5 C4 117.97(11)
C6 C5 C7 118.97(10)
C4 C5 C7 123.06(11)
C1 C6 C5 120.39(11)
C1 C6 H6 119.8
C5 C6 H6 119.8
C12 C7 C8 118.66(11)
C12 C7 C5 121.45(10)
C8 C7 C5 119.84(10)
C9 C8 C7 120.86(11)
C9 C8 H8 119.6
C7 C8 H8 119.6
C8 C9 C10 119.87(12)
C8 C9 H9 120.1
C10 C9 H9 120.1
C9 C10 C11 119.94(12)
C9 C10 H10 120.0
C11 C10 H10 120.0
C12 C11 C10 120.23(12)
C12 C11 H11 119.9
C10 C11 H11 119.9
C11 C12 C7 120.42(11)
C11 C12 H12 119.8
C7 C12 H12 119.8
C21 N13 C4 122.99(10)
C21 N13 C14 113.25(10)
C4 N13 C14 123.54(10)
N13 C14 C15 101.96(10)
N13 C14 H14A 111.4
C15 C14 H14A 111.4
N13 C14 H14B 111.4
C15 C14 H14B 111.4
H14A C14 H14B 109.2
C20 C15 C16 120.01(12)
C20 C15 C14 109.64(10)
C16 C15 C14 130.34(12)
C15 C16 C17 118.06(12)
C15 C16 H16 121.0
C17 C16 H16 121.0
C16 C17 C18 121.48(12)
C16 C17 H17 119.3
C18 C17 H17 119.3
C19 C18 C17 120.61(13)
C19 C18 H18 119.7
C17 C18 H18 119.7
C18 C19 C20 117.39(12)
C18 C19 H19 121.3
C20 C19 H19 121.3
C15 C20 C19 122.45(11)
C15 C20 C21 108.92(11)
C19 C20 C21 128.63(11)
O22 C21 N13 125.22(11)
O22 C21 C20 128.55(11)
N13 C21 C20 106.23(10)

loop_
_geom_bond_atom_site_label_1
_geom_bond_atom_site_label_2
_geom_bond_distance
C1 C2 1.3860(18)
C1 C6 1.3872(17)
C1 Cl1 1.7429(13)
C2 C3 1.3867(18)
C2 H2 0.9500
C3 C4 1.3950(17)
C3 H3 0.9500
C4 C5 1.4060(16)
C4 N13 1.4246(15)
C5 C6 1.3986(17)
C5 C7 1.4891(16)
C6 H6 0.9500
C7 C12 1.3997(16)
C7 C8 1.4001(16)
C8 C9 1.3865(18)
C8 H8 0.9500
C9 C10 1.3896(19)
C9 H9 0.9500
C10 C11 1.3908(19)
C10 H10 0.9500
C11 C12 1.3878(18)
C11 H11 0.9500
C12 H12 0.9500
N13 C21 1.3726(15)
N13 C14 1.4691(15)
C14 C15 1.5058(18)
C14 H14A 0.9900
C14 H14B 0.9900
C15 C20 1.3884(17)
C15 C16 1.3892(17)
C16 C17 1.393(2)
C16 H16 0.9500
C17 C18 1.395(2)
C17 H17 0.9500
C18 C19 1.3893(18)
C18 H18 0.9500
C19 C20 1.3902(17)
C19 H19 0.9500
C20 C21 1.4777(16)
C21 O22 1.2229(15)

loop_
_geom_torsion_atom_site_label_1
_geom_torsion_atom_site_label_2
_geom_torsion_atom_site_label_3
_geom_torsion_atom_site_label_4
_geom_torsion
C6 C1 C2 C3 1.76(19)
Cl1 C1 C2 C3 -178.99(9)
C1 C2 C3 C4 -1.81(19)
C2 C3 C4 C5 -0.46(19)
C2 C3 C4 N13 179.12(11)
C3 C4 C5 C6 2.78(17)
N13 C4 C5 C6 -176.79(10)
C3 C4 C5 C7 -176.63(11)
N13 C4 C5 C7 3.80(17)
C2 C1 C6 C5 0.59(19)
Cl1 C1 C6 C5 -178.66(9)
C4 C5 C6 C1 -2.84(18)
C7 C5 C6 C1 176.60(11)
C6 C5 C7 C12 -128.26(13)
C4 C5 C7 C12 51.14(17)
C6 C5 C7 C8 49.01(16)
C4 C5 C7 C8 -131.58(13)
C12 C7 C8 C9 -1.16(19)
C5 C7 C8 C9 -178.51(12)
C7 C8 C9 C10 1.1(2)
C8 C9 C10 C11 -0.1(2)
C9 C10 C11 C12 -0.8(2)
C10 C11 C12 C7 0.7(2)
C8 C7 C12 C11 0.29(19)
C5 C7 C12 C11 177.60(12)
C3 C4 N13 C21 62.04(16)
C5 C4 N13 C21 -118.38(13)
C3 C4 N13 C14 -112.32(13)
C5 C4 N13 C14 67.26(16)
C21 N13 C14 C15 0.79(14)
C4 N13 C14 C15 175.64(10)
N13 C14 C15 C20 -0.70(14)
N13 C14 C15 C16 178.63(13)
C20 C15 C16 C17 0.05(19)
C14 C15 C16 C17 -179.22(13)
C15 C16 C17 C18 -0.3(2)
C16 C17 C18 C19 0.2(2)
C17 C18 C19 C20 0.2(2)
C16 C15 C20 C19 0.36(19)
C14 C15 C20 C19 179.77(11)
C16 C15 C20 C21 -179.00(11)
C14 C15 C20 C21 0.40(14)
C18 C19 C20 C15 -0.47(19)
C18 C19 C20 C21 178.76(12)
C4 N13 C21 O22 5.52(19)
C14 N13 C21 O22 -179.60(12)
C4 N13 C21 C20 -175.46(10)
C14 N13 C21 C20 -0.57(13)
C15 C20 C21 O22 179.07(13)
C19 C20 C21 O22 -0.2(2)
C15 C20 C21 N13 0.09(13)
C19 C20 C21 N13 -179.22(12)
